data_7020236
loop_
_publ_author_name
'C\'amara, J\'essica'
'Crespo, Olga'
'Gimeno, M Concepci\'on'
'Koshevoy, Igor O.'
'Laguna, Antonio'
'Ospino, Isaura'
'Smirnova, Ekaterina S.'
'Tunik, Sergey P.'

_publ_section_title
;
 Emission tuning in dinuclear gold complexes with diphosphanes containing
 alkyne and/or oligophenylene spacers.
;
_journal_issue 45
_journal_name_full 'Dalton transactions (Cambridge, England : 2003)'
_journal_page_first 13891
_journal_page_last 13898
_journal_paper_doi 10.1039/c2dt31019h
_journal_volume 41
_journal_year 2012
_chemical_formula_sum 'C94 H52 Au4 Cl4 F20 P4'
_chemical_formula_weight 2614.90
_chemical_name_systematic
;
?
;
_space_group_IT_number 2
_symmetry_cell_setting triclinic
_symmetry_space_group_name_Hall '-P 1'
_symmetry_space_group_name_H-M 'P -1'
_atom_sites_solution_hydrogens geom
_atom_sites_solution_primary direct
_atom_sites_solution_secondary difmap
_audit_creation_method SHELXL-97
_cell_angle_alpha 99.99(3)
_cell_angle_beta 91.71(3)
_cell_angle_gamma 90.68(3)
_cell_formula_units_Z 2
_cell_length_a 12.807(3)
_cell_length_b 15.453(3)
_cell_length_c 22.463(5)
_cell_measurement_reflns_used 26544
_cell_measurement_temperature 130(2)
_cell_measurement_theta_max 28.8983
_cell_measurement_theta_min 4.0829
_cell_volume 4375.6(17)
_computing_cell_refinement 'Crysalis RED'
_computing_data_collection 'Crysalis CCD'
_computing_data_reduction 'Crysalis RED'
_computing_molecular_graphics XP
_computing_publication_material XCIF
_computing_structure_refinement 'SHELXL-97 (Sheldrick, 1997)'
_computing_structure_solution 'SHELXS-97 (Sheldrick, 1990)'
_diffrn_ambient_temperature 130(2)
_diffrn_detector_area_resol_mean 16.06
_diffrn_measured_fraction_theta_full 0.993
_diffrn_measured_fraction_theta_max 0.993
_diffrn_measurement_device_type 'Xcalibur Oxford Diffraction'
_diffrn_measurement_method '\w rotations'
_diffrn_radiation_monochromator graphite
_diffrn_radiation_source 'fine-focus sealed tube'
_diffrn_radiation_type MoK\a
_diffrn_radiation_wavelength 0.71073
_diffrn_reflns_av_R_equivalents 0.0804
_diffrn_reflns_av_sigmaI/netI 0.0543
_diffrn_reflns_limit_h_max 15
_diffrn_reflns_limit_h_min -15
_diffrn_reflns_limit_k_max 18
_diffrn_reflns_limit_k_min -18
_diffrn_reflns_limit_l_max 27
_diffrn_reflns_limit_l_min -27
_diffrn_reflns_number 106839
_diffrn_reflns_theta_full 25.50
_diffrn_reflns_theta_max 25.50
_diffrn_reflns_theta_min 4.12
_exptl_absorpt_coefficient_mu 6.970
_exptl_absorpt_correction_T_max 0.6798
_exptl_absorpt_correction_T_min 0.3362
_exptl_absorpt_correction_type multi-scan
_exptl_absorpt_process_details SADABS
_exptl_crystal_colour colorless
_exptl_crystal_density_diffrn 1.985
_exptl_crystal_density_method 'not measured'
_exptl_crystal_description tablet
_exptl_crystal_F_000 2480
_exptl_crystal_size_max 0.20
_exptl_crystal_size_mid 0.18
_exptl_crystal_size_min 0.06
_refine_diff_density_max 6.789
_refine_diff_density_min -3.341
_refine_diff_density_rms 0.284
_refine_ls_extinction_method none
_refine_ls_goodness_of_fit_ref 1.180
_refine_ls_hydrogen_treatment constr
_refine_ls_matrix_type full
_refine_ls_number_parameters 1135
_refine_ls_number_reflns 16190
_refine_ls_number_restraints 208
_refine_ls_restrained_S_all 1.173
_refine_ls_R_factor_all 0.0975
_refine_ls_R_factor_gt 0.0801
_refine_ls_shift/su_max 0.000
_refine_ls_shift/su_mean 0.000
_refine_ls_structure_factor_coef Fsqd
_refine_ls_weighting_details 'calc w=1/[\s^2^(Fo^2^)+(0.0709P)^2^+129.5874P] where P=(Fo^2^+2Fc^2^)/3'
_refine_ls_weighting_scheme calc
_refine_ls_wR_factor_gt 0.1898
_refine_ls_wR_factor_ref 0.1975
_reflns_number_gt 13257
_reflns_number_total 16190
_reflns_threshold_expression >2sigma(I)
_cod_data_source_file c2dt31019h.txt
_cod_data_source_block c220s
_cod_depositor_comments
;
The following automatic conversions were performed:

'_symmetry_cell_setting' value 'Triclinic' changed to 'triclinic'
according to /home/saulius/struct/CIF-dictionaries/cif_core.dic
dictionary named 'cif_core.dic' version 2.4.2 from 2011-04-26.

Automatic conversion script
Id: cif_fix_values 1891 2012-01-12 08:04:46Z andrius 

The following automatic conversions were performed:

'_exptl_absorpt_correction_type' value 'Multi-scans' was replaced
with the value 'multi-scan' as specified in the replacement file
'src/cod-tools/trunk/data/replacement-values/replacement_values.lst'.

Automatic conversion script
Id: cif_fix_values 5376 2017-05-30 11:51:03Z andrius 
;
_cod_original_cell_volume 4375.6(15)
_cod_original_sg_symbol_H-M P-1
_cod_database_code 7020236

loop_
_symmetry_equiv_pos_as_xyz
'x, y, z'
'-x, -y, -z'

loop_
_atom_site_label
_atom_site_type_symbol
_atom_site_fract_x
_atom_site_fract_y
_atom_site_fract_z
_atom_site_U_iso_or_equiv
_atom_site_adp_type
_atom_site_occupancy
_atom_site_symmetry_multiplicity
_atom_site_calc_flag
_atom_site_refinement_flags
Au1 Au -0.07779(5) 0.14536(4) 0.23540(2) 0.02520(15) Uani 1 1 d .
Au2 Au 0.60739(4) 0.83747(4) 0.32100(3) 0.02599(15) Uani 1 1 d .
Au3 Au -0.06894(4) 0.33685(4) 0.31040(3) 0.02446(15) Uani 1 1 d .
Au4 Au 0.61286(5) 0.64854(4) 0.23372(3) 0.02626(15) Uani 1 1 d .
P1 P 0.0027(3) 0.1878(2) 0.15537(17) 0.0253(8) Uani 1 1 d .
P2 P 0.4620(3) 0.8113(2) 0.37147(17) 0.0235(8) Uani 1 1 d .
P3 P 0.0765(3) 0.3107(2) 0.36473(16) 0.0219(8) Uani 1 1 d .
P4 P 0.5172(3) 0.6935(3) 0.15725(18) 0.0303(9) Uani 1 1 d .
C1 C -0.1541(11) 0.1006(9) 0.3032(6) 0.021(3) Uani 1 1 d U
C2 C -0.2609(11) 0.1047(9) 0.3073(6) 0.022(3) Uani 1 1 d U
C3 C -0.3159(12) 0.0792(11) 0.3530(7) 0.032(3) Uani 1 1 d U
C4 C -0.2614(13) 0.0482(11) 0.3983(7) 0.035(3) Uani 1 1 d U
C5 C -0.1553(13) 0.0396(10) 0.3973(7) 0.029(3) Uani 1 1 d U
C6 C -0.1035(12) 0.0651(9) 0.3488(6) 0.025(3) Uani 1 1 d U
F1 F -0.3190(7) 0.1363(6) 0.2644(4) 0.038(2) Uani 1 1 d .
F2 F -0.4200(7) 0.0858(7) 0.3550(5) 0.044(2) Uani 1 1 d .
F3 F -0.3126(8) 0.0208(7) 0.4440(4) 0.047(3) Uani 1 1 d .
F4 F -0.0999(9) 0.0056(7) 0.4392(5) 0.052(3) Uani 1 1 d .
F5 F 0.0013(7) 0.0588(7) 0.3495(5) 0.046(3) Uani 1 1 d .
C11 C -0.0861(12) 0.2203(10) 0.1000(7) 0.028(3) Uani 1 1 d U
C12 C -0.0521(15) 0.2610(12) 0.0539(8) 0.040(4) Uani 1 1 d U
H12 H 0.0206 0.2710 0.0506 0.048 Uiso 1 1 calc R
C13 C -0.1207(15) 0.2874(12) 0.0128(8) 0.043(4) Uani 1 1 d U
H13 H -0.0944 0.3154 -0.0183 0.052 Uiso 1 1 calc R
C14 C -0.2236(16) 0.2745(14) 0.0156(8) 0.051(4) Uani 1 1 d U
H14 H -0.2697 0.2937 -0.0132 0.061 Uiso 1 1 calc R
C15 C -0.2647(14) 0.2320(13) 0.0619(9) 0.047(4) Uani 1 1 d U
H15 H -0.3376 0.2217 0.0643 0.057 Uiso 1 1 calc R
C16 C -0.1931(14) 0.2061(12) 0.1034(8) 0.040(4) Uani 1 1 d U
H16 H -0.2182 0.1781 0.1348 0.048 Uiso 1 1 calc R
C21 C 0.0881(13) 0.1065(10) 0.1142(6) 0.029(3) Uani 1 1 d U
C22 C 0.0426(17) 0.0290(11) 0.0847(8) 0.044(4) Uani 1 1 d U
H22 H -0.0310 0.0209 0.0853 0.053 Uiso 1 1 calc R
C23 C 0.104(2) -0.0379(13) 0.0540(9) 0.061(5) Uani 1 1 d U
H23 H 0.0725 -0.0907 0.0324 0.074 Uiso 1 1 calc R
C24 C 0.212(2) -0.0242(15) 0.0560(9) 0.065(5) Uani 1 1 d U
H24 H 0.2557 -0.0692 0.0364 0.078 Uiso 1 1 calc R
C25 C 0.2568(18) 0.0514(14) 0.0852(10) 0.059(5) Uani 1 1 d U
H25 H 0.3303 0.0596 0.0847 0.071 Uiso 1 1 calc R
C26 C 0.1963(15) 0.1177(12) 0.1163(8) 0.044(4) Uani 1 1 d U
H26 H 0.2282 0.1697 0.1385 0.052 Uiso 1 1 calc R
C27 C 0.0838(11) 0.2809(10) 0.1773(7) 0.025(3) Uani 1 1 d U
C28 C 0.1317(11) 0.3473(10) 0.1958(6) 0.024(3) Uani 1 1 d U
C31 C 0.1854(11) 0.4295(9) 0.2206(6) 0.022(3) Uani 1 1 d U
C32 C 0.1292(12) 0.4979(10) 0.2540(7) 0.030(3) Uani 1 1 d U
H32 H 0.0561 0.4917 0.2587 0.036 Uiso 1 1 calc R
C33 C 0.1812(12) 0.5738(9) 0.2798(7) 0.028(3) Uani 1 1 d U
H33 H 0.1443 0.6204 0.3028 0.033 Uiso 1 1 calc R
C34 C 0.2864(11) 0.5829(9) 0.2724(6) 0.022(3) Uani 1 1 d U
C35 C 0.3412(12) 0.5170(11) 0.2376(7) 0.031(3) Uani 1 1 d U
H35 H 0.4136 0.5247 0.2317 0.037 Uiso 1 1 calc R
C36 C 0.2908(12) 0.4412(10) 0.2118(7) 0.031(3) Uani 1 1 d U
H36 H 0.3281 0.3961 0.1876 0.037 Uiso 1 1 calc R
C37 C 0.3394(12) 0.6626(9) 0.3016(6) 0.024(3) Uani 1 1 d U
C38 C 0.3849(12) 0.7256(10) 0.3285(7) 0.026(3) Uani 1 1 d U
C41 C 0.4809(12) 0.7706(9) 0.4428(7) 0.026(3) Uani 1 1 d U
C42 C 0.4065(14) 0.7812(11) 0.4863(8) 0.037(3) Uani 1 1 d U
H42 H 0.3463 0.8147 0.4810 0.044 Uiso 1 1 calc R
C43 C 0.4180(15) 0.7437(11) 0.5375(8) 0.042(4) Uani 1 1 d U
H43 H 0.3666 0.7526 0.5675 0.050 Uiso 1 1 calc R
C44 C 0.5034(16) 0.6937(12) 0.5453(8) 0.044(4) Uani 1 1 d U
H44 H 0.5098 0.6663 0.5799 0.053 Uiso 1 1 calc R
C45 C 0.5795(14) 0.6832(11) 0.5031(9) 0.041(4) Uani 1 1 d U
H45 H 0.6396 0.6498 0.5088 0.050 Uiso 1 1 calc R
C46 C 0.5681(14) 0.7209(11) 0.4530(8) 0.038(3) Uani 1 1 d U
H46 H 0.6211 0.7132 0.4240 0.045 Uiso 1 1 calc R
C51 C 0.3722(12) 0.9004(9) 0.3889(6) 0.025(3) Uani 1 1 d U
C52 C 0.4129(13) 0.9818(10) 0.4201(7) 0.030(3) Uani 1 1 d U
H52 H 0.4857 0.9898 0.4292 0.036 Uiso 1 1 calc R
C53 C 0.3432(15) 1.0505(11) 0.4373(8) 0.041(4) Uani 1 1 d U
H53 H 0.3692 1.1055 0.4586 0.049 Uiso 1 1 calc R
C54 C 0.2420(15) 1.0398(11) 0.4244(8) 0.044(4) Uani 1 1 d U
H54 H 0.1969 1.0879 0.4352 0.052 Uiso 1 1 calc R
C55 C 0.2004(15) 0.9598(13) 0.3955(9) 0.046(4) Uani 1 1 d U
H55 H 0.1271 0.9517 0.3887 0.055 Uiso 1 1 calc R
C56 C 0.2679(13) 0.8918(10) 0.3767(7) 0.031(3) Uani 1 1 d U
H56 H 0.2404 0.8379 0.3548 0.037 Uiso 1 1 calc R
C61 C 0.7336(12) 0.8631(10) 0.2727(7) 0.026(3) Uani 1 1 d U
C62 C 0.8358(13) 0.8472(12) 0.2919(9) 0.039(4) Uani 1 1 d U
C63 C 0.9228(12) 0.8568(11) 0.2595(7) 0.031(3) Uani 1 1 d U
C64 C 0.9105(12) 0.8888(10) 0.2070(7) 0.032(3) Uani 1 1 d U
C65 C 0.8142(13) 0.9107(11) 0.1869(8) 0.034(3) Uani 1 1 d U
C66 C 0.7291(12) 0.8974(10) 0.2195(7) 0.029(3) Uani 1 1 d U
F6 F 0.8537(8) 0.8143(7) 0.3433(4) 0.042(2) Uani 1 1 d .
F7 F 1.0199(8) 0.8372(8) 0.2776(5) 0.053(3) Uani 1 1 d .
F8 F 0.9942(7) 0.8997(7) 0.1730(4) 0.042(2) Uani 1 1 d .
F9 F 0.8006(8) 0.9438(7) 0.1358(5) 0.046(3) Uani 1 1 d .
F10 F 0.6352(7) 0.9207(7) 0.2006(5) 0.046(3) Uani 1 1 d .
C71 C -0.2062(12) 0.3624(10) 0.2650(6) 0.025(3) Uani 1 1 d U
C72 C -0.3003(12) 0.3405(9) 0.2864(7) 0.026(3) Uani 1 1 d U
C73 C -0.3954(12) 0.3515(11) 0.2552(8) 0.033(3) Uani 1 1 d U
C74 C -0.3884(12) 0.3848(11) 0.2010(7) 0.033(3) Uani 1 1 d U
C75 C -0.2940(12) 0.4081(10) 0.1801(8) 0.032(3) Uani 1 1 d U
C76 C -0.2043(11) 0.3968(9) 0.2126(7) 0.024(3) Uani 1 1 d U
F11 F -0.3084(8) 0.3084(7) 0.3367(4) 0.043(2) Uani 1 1 d .
F12 F -0.4867(8) 0.3320(7) 0.2764(5) 0.045(2) Uani 1 1 d .
F13 F -0.4800(7) 0.3949(7) 0.1693(5) 0.046(3) Uani 1 1 d .
F14 F -0.2934(8) 0.4434(8) 0.1291(5) 0.052(3) Uani 1 1 d .
F15 F -0.1151(7) 0.4209(7) 0.1902(5) 0.044(2) Uani 1 1 d .
C77 C 0.1496(11) 0.2242(9) 0.3269(6) 0.022(3) Uani 1 1 d U
C78 C 0.1936(11) 0.1615(9) 0.3027(7) 0.026(3) Uani 1 1 d U
C81 C 0.0447(12) 0.2763(10) 0.4354(7) 0.026(3) Uani 1 1 d U
C82 C -0.0561(13) 0.2617(11) 0.4488(8) 0.036(4) Uani 1 1 d U
H82 H -0.1112 0.2713 0.4216 0.044 Uiso 1 1 calc R
C83 C -0.0791(15) 0.2323(12) 0.5030(9) 0.045(4) Uani 1 1 d U
H83 H -0.1496 0.2225 0.5124 0.054 Uiso 1 1 calc R
C84 C 0.0006(15) 0.2181(13) 0.5421(8) 0.045(4) Uani 1 1 d U
H84 H -0.0149 0.1987 0.5788 0.054 Uiso 1 1 calc R
C85 C 0.1027(15) 0.2316(12) 0.5283(8) 0.040(4) Uani 1 1 d U
H85 H 0.1575 0.2210 0.5554 0.048 Uiso 1 1 calc R
C86 C 0.1260(13) 0.2606(11) 0.4754(7) 0.036(3) Uani 1 1 d U
H86 H 0.1967 0.2700 0.4661 0.043 Uiso 1 1 calc R
C91 C 0.1724(12) 0.3998(9) 0.3859(6) 0.023(3) Uani 1 1 d U
C92 C 0.1421(14) 0.4758(11) 0.4227(7) 0.034(3) Uani 1 1 d U
H92 H 0.0721 0.4819 0.4354 0.041 Uiso 1 1 calc R
C93 C 0.2150(16) 0.5432(11) 0.4409(8) 0.041(4) Uani 1 1 d U
H93 H 0.1950 0.5946 0.4674 0.049 Uiso 1 1 calc R
C94 C 0.3169(16) 0.5365(12) 0.4209(10) 0.049(4) Uani 1 1 d U
H94 H 0.3655 0.5836 0.4331 0.059 Uiso 1 1 calc R
C95 C 0.3471(13) 0.4614(12) 0.3832(9) 0.044(4) Uani 1 1 d U
H95 H 0.4165 0.4560 0.3694 0.053 Uiso 1 1 calc R
C96 C 0.2726(13) 0.3923(11) 0.3657(8) 0.036(3) Uani 1 1 d U
H96 H 0.2922 0.3403 0.3396 0.043 Uiso 1 1 calc R
C101 C 0.7002(12) 0.6011(10) 0.3007(7) 0.027(3) Uani 1 1 d U
C102 C 0.8092(11) 0.6098(9) 0.3062(6) 0.023(3) Uani 1 1 d U
C103 C 0.8663(12) 0.5808(11) 0.3507(7) 0.031(3) Uani 1 1 d U
C104 C 0.8133(14) 0.5387(11) 0.3937(8) 0.038(3) Uani 1 1 d U
C105 C 0.7097(13) 0.5276(10) 0.3877(7) 0.033(3) Uani 1 1 d U
C106 C 0.6538(12) 0.5591(10) 0.3409(7) 0.029(3) Uani 1 1 d U
F16 F 0.8619(8) 0.6472(6) 0.2643(4) 0.038(2) Uani 1 1 d .
F17 F 0.9694(7) 0.5914(7) 0.3542(4) 0.044(3) Uani 1 1 d .
F18 F 0.8704(8) 0.5094(8) 0.4349(4) 0.049(3) Uani 1 1 d .
F19 F 0.6599(9) 0.4866(7) 0.4272(5) 0.052(3) Uani 1 1 d .
F20 F 0.5488(7) 0.5455(7) 0.3385(5) 0.043(2) Uani 1 1 d .
C107 C 0.4402(11) 0.7843(10) 0.1804(7) 0.028(3) Uani 1 1 d U
C108 C 0.3950(12) 0.8469(10) 0.1986(7) 0.030(3) Uani 1 1 d U
C111 C 0.3419(12) 0.9283(9) 0.2245(6) 0.024(3) Uani 1 1 d U
C112 C 0.4007(12) 0.9981(10) 0.2570(7) 0.030(3) Uani 1 1 d U
H112 H 0.4742 0.9928 0.2616 0.036 Uiso 1 1 calc R
C113 C 0.3540(12) 1.0745(10) 0.2824(8) 0.034(3) Uani 1 1 d U
H113 H 0.3946 1.1217 0.3048 0.041 Uiso 1 1 calc R
C114 C 0.2458(11) 1.0823(9) 0.2750(6) 0.021(3) Uani 1 1 d U
C115 C 0.1864(12) 1.0148(10) 0.2416(7) 0.030(3) Uani 1 1 d U
H115 H 0.1133 1.0212 0.2359 0.036 Uiso 1 1 calc R
C116 C 0.2356(12) 0.9353(9) 0.2156(7) 0.028(3) Uani 1 1 d U
H116 H 0.1958 0.8881 0.1927 0.033 Uiso 1 1 calc R
C121 C 0.6044(14) 0.7280(11) 0.0991(7) 0.035(3) Uani 1 1 d U
C122 C 0.7061(15) 0.7135(13) 0.1023(8) 0.045(4) Uani 1 1 d U
H122 H 0.7348 0.6852 0.1332 0.054 Uiso 1 1 calc R
C123 C 0.7711(17) 0.7407(15) 0.0592(10) 0.060(5) Uani 1 1 d U
H123 H 0.8445 0.7333 0.0616 0.072 Uiso 1 1 calc R
C124 C 0.7277(17) 0.7772(12) 0.0147(10) 0.053(5) Uani 1 1 d U
H124 H 0.7710 0.7942 -0.0151 0.064 Uiso 1 1 calc R
C125 C 0.6208(18) 0.7907(12) 0.0112(9) 0.052(4) Uani 1 1 d U
H125 H 0.5920 0.8169 -0.0207 0.062 Uiso 1 1 calc R
C126 C 0.5553(16) 0.7660(14) 0.0545(8) 0.049(4) Uani 1 1 d U
H126 H 0.4820 0.7747 0.0533 0.058 Uiso 1 1 calc R
C131 C 0.4280(13) 0.6102(10) 0.1156(7) 0.029(3) Uani 1 1 d U
C132 C 0.4699(16) 0.5329(11) 0.0860(8) 0.042(4) Uani 1 1 d U
H132 H 0.5432 0.5241 0.0870 0.050 Uiso 1 1 calc R
C133 C 0.4024(17) 0.4686(12) 0.0549(9) 0.048(4) Uani 1 1 d U
H133 H 0.4308 0.4155 0.0344 0.057 Uiso 1 1 calc R
C134 C 0.2952(18) 0.4788(12) 0.0527(9) 0.053(5) Uani 1 1 d U
H134 H 0.2504 0.4339 0.0311 0.063 Uiso 1 1 calc R
C135 C 0.2557(17) 0.5557(13) 0.0824(10) 0.058(5) Uani 1 1 d U
H135 H 0.1825 0.5645 0.0812 0.069 Uiso 1 1 calc R
C136 C 0.3213(14) 0.6211(12) 0.1143(8) 0.040(4) Uani 1 1 d U
H136 H 0.2924 0.6736 0.1353 0.048 Uiso 1 1 calc R
Cl1 Cl 0.4978(6) 0.1766(4) 0.1531(3) 0.0834(19) Uani 1 1 d .
Cl2 Cl 0.5645(6) 0.0291(5) 0.0662(3) 0.086(2) Uani 1 1 d .
C140 C 0.551(2) 0.0750(15) 0.1393(10) 0.065(6) Uani 1 1 d .
H14A H 0.6205 0.0784 0.1598 0.078 Uiso 1 1 calc R
H14B H 0.5067 0.0349 0.1582 0.078 Uiso 1 1 calc R
Cl3 Cl 0.9424(6) 0.5352(4) 0.0663(3) 0.0757(17) Uani 1 1 d .
Cl4 Cl 1.0213(6) 0.6851(4) 0.1507(3) 0.0729(17) Uani 1 1 d .
C141 C 0.962(2) 0.5806(15) 0.1390(10) 0.069(7) Uani 1 1 d .
H14C H 1.0069 0.5412 0.1588 0.083 Uiso 1 1 calc R
H14D H 0.8944 0.5847 0.1590 0.083 Uiso 1 1 calc R

loop_
_atom_site_aniso_label
_atom_site_aniso_U_11
_atom_site_aniso_U_22
_atom_site_aniso_U_33
_atom_site_aniso_U_23
_atom_site_aniso_U_13
_atom_site_aniso_U_12
Au1 0.0328(3) 0.0195(3) 0.0229(3) 0.0020(2) 0.0060(2) -0.0040(2)
Au2 0.0276(3) 0.0209(3) 0.0288(3) 0.0017(2) 0.0068(2) -0.0038(2)
Au3 0.0254(3) 0.0199(3) 0.0271(3) 0.0014(2) -0.0010(2) 0.0046(2)
Au4 0.0321(3) 0.0203(3) 0.0256(3) 0.0019(2) -0.0013(2) 0.0058(2)
P1 0.037(2) 0.0187(19) 0.0200(18) 0.0014(15) 0.0061(15) -0.0061(16)
P2 0.0281(19) 0.0187(18) 0.0227(19) 0.0007(15) 0.0031(15) -0.0046(15)
P3 0.0258(19) 0.0174(18) 0.0222(18) 0.0020(14) 0.0008(14) 0.0050(14)
P4 0.039(2) 0.024(2) 0.024(2) -0.0053(16) 0.0033(17) 0.0086(17)
C1 0.025(4) 0.017(4) 0.018(4) -0.003(4) 0.004(4) 0.002(4)
C2 0.028(6) 0.015(7) 0.021(6) 0.003(5) -0.007(5) 0.000(5)
C3 0.023(7) 0.034(9) 0.038(8) 0.004(7) 0.006(5) -0.006(6)
C4 0.043(7) 0.034(9) 0.031(8) 0.008(7) 0.015(6) 0.000(7)
C5 0.040(7) 0.023(8) 0.024(7) 0.002(6) 0.001(6) -0.001(6)
C6 0.030(7) 0.021(7) 0.023(7) 0.002(5) 0.004(5) 0.007(6)
F1 0.028(5) 0.044(6) 0.043(6) 0.011(4) -0.009(4) -0.001(4)
F2 0.032(5) 0.054(7) 0.047(6) 0.009(5) 0.001(4) -0.007(5)
F3 0.051(6) 0.059(7) 0.034(5) 0.018(5) 0.009(5) -0.009(5)
F4 0.060(7) 0.052(7) 0.054(7) 0.035(6) -0.004(5) 0.010(5)
F5 0.030(5) 0.058(7) 0.055(6) 0.025(5) 0.006(4) 0.013(5)
C11 0.035(5) 0.022(5) 0.027(5) 0.007(4) 0.000(4) 0.002(4)
C12 0.045(8) 0.039(10) 0.042(10) 0.023(8) 0.001(7) -0.006(8)
C13 0.059(9) 0.037(10) 0.038(9) 0.020(7) -0.001(7) 0.000(8)
C14 0.057(8) 0.059(13) 0.035(9) 0.011(8) -0.017(8) -0.002(9)
C15 0.033(8) 0.055(12) 0.054(11) 0.010(8) -0.006(7) -0.002(8)
C16 0.041(7) 0.042(10) 0.041(9) 0.016(8) 0.000(7) -0.002(8)
C21 0.052(7) 0.021(7) 0.016(7) 0.008(5) 0.012(6) 0.005(6)
C22 0.066(10) 0.031(8) 0.035(9) 0.006(7) -0.006(8) 0.004(7)
C23 0.108(12) 0.027(9) 0.046(11) -0.006(8) 0.010(11) 0.004(9)
C24 0.106(12) 0.053(10) 0.036(11) -0.003(8) 0.040(11) 0.025(10)
C25 0.062(10) 0.049(11) 0.072(14) 0.017(9) 0.040(10) 0.011(7)
C26 0.058(8) 0.029(8) 0.048(11) 0.014(7) 0.023(8) 0.001(7)
C27 0.029(8) 0.021(7) 0.026(8) 0.005(6) 0.001(6) -0.006(5)
C28 0.028(7) 0.024(6) 0.019(7) 0.003(5) 0.002(6) -0.002(5)
C31 0.028(6) 0.016(6) 0.024(7) 0.006(5) -0.007(5) 0.001(5)
C32 0.026(7) 0.028(7) 0.033(8) -0.003(6) -0.002(6) -0.001(5)
C33 0.034(6) 0.011(6) 0.037(8) 0.000(5) 0.005(6) 0.006(5)
C34 0.028(6) 0.019(6) 0.021(7) 0.011(5) -0.002(5) 0.001(5)
C35 0.021(6) 0.036(8) 0.031(8) -0.004(6) 0.000(6) -0.003(5)
C36 0.032(6) 0.021(7) 0.041(9) 0.005(6) 0.004(6) 0.001(5)
C37 0.039(8) 0.013(6) 0.025(7) 0.013(5) -0.001(6) 0.002(5)
C38 0.031(8) 0.022(7) 0.025(8) 0.006(6) 0.006(6) -0.002(6)
C41 0.033(7) 0.013(7) 0.032(7) 0.005(6) -0.003(5) -0.008(5)
C42 0.039(8) 0.028(9) 0.043(9) 0.007(7) 0.001(6) 0.009(7)
C43 0.061(10) 0.031(9) 0.037(8) 0.013(7) 0.012(8) 0.007(7)
C44 0.062(11) 0.038(10) 0.035(9) 0.015(8) -0.006(7) 0.001(8)
C45 0.041(9) 0.029(9) 0.055(10) 0.010(7) -0.011(7) 0.004(7)
C46 0.044(9) 0.032(9) 0.036(8) -0.001(7) 0.005(7) 0.006(7)
C51 0.041(7) 0.019(6) 0.018(7) 0.007(5) 0.004(6) -0.001(6)
C52 0.039(7) 0.025(7) 0.027(8) 0.003(6) -0.001(6) -0.002(5)
C53 0.063(8) 0.021(7) 0.038(9) 0.000(7) 0.018(8) -0.001(6)
C54 0.059(8) 0.023(7) 0.055(11) 0.020(7) 0.005(8) 0.026(7)
C55 0.044(9) 0.047(9) 0.050(11) 0.016(8) -0.005(8) 0.010(6)
C56 0.045(7) 0.026(7) 0.020(7) -0.002(6) 0.003(6) -0.008(6)
C61 0.029(6) 0.023(8) 0.028(7) 0.008(6) 0.011(6) 0.001(6)
C62 0.029(7) 0.035(9) 0.056(10) 0.016(8) -0.004(6) -0.004(7)
C63 0.022(6) 0.031(9) 0.036(8) 0.000(6) -0.007(6) 0.002(6)
C64 0.032(6) 0.025(8) 0.034(7) -0.009(6) 0.001(6) -0.007(6)
C65 0.036(7) 0.030(9) 0.039(9) 0.017(7) 0.000(6) -0.013(7)
C66 0.029(7) 0.032(9) 0.022(7) -0.003(6) 0.000(5) -0.003(6)
F6 0.058(6) 0.053(6) 0.016(4) 0.011(4) -0.003(4) 0.002(5)
F7 0.030(5) 0.084(9) 0.047(6) 0.017(6) -0.002(4) -0.001(5)
F8 0.033(5) 0.049(6) 0.044(6) 0.006(5) 0.013(4) -0.008(4)
F9 0.040(6) 0.060(7) 0.045(6) 0.028(5) -0.001(4) -0.006(5)
F10 0.027(5) 0.049(6) 0.068(7) 0.029(5) 0.004(5) 0.007(4)
C71 0.033(6) 0.025(8) 0.016(6) -0.001(5) 0.001(5) -0.003(6)
C72 0.032(7) 0.006(6) 0.041(8) 0.003(6) 0.007(5) 0.007(5)
C73 0.030(7) 0.029(8) 0.040(8) 0.001(6) 0.011(6) 0.012(6)
C74 0.024(6) 0.040(10) 0.033(8) -0.002(6) -0.009(6) 0.002(7)
C75 0.026(7) 0.027(8) 0.047(9) 0.016(7) -0.002(6) 0.010(6)
C76 0.023(4) 0.020(5) 0.030(5) 0.009(4) -0.001(4) 0.004(4)
F11 0.044(6) 0.043(6) 0.041(6) 0.003(5) 0.006(4) 0.006(5)
F12 0.036(5) 0.043(6) 0.058(7) 0.010(5) 0.010(5) 0.002(5)
F13 0.028(5) 0.053(7) 0.061(7) 0.020(5) -0.005(5) 0.013(5)
F14 0.047(6) 0.058(7) 0.055(7) 0.020(6) -0.005(5) 0.013(5)
F15 0.029(5) 0.052(6) 0.054(6) 0.019(5) -0.001(4) -0.007(4)
C77 0.030(8) 0.015(6) 0.021(7) -0.001(5) -0.002(6) 0.002(5)
C78 0.024(7) 0.017(7) 0.037(9) 0.003(6) 0.001(6) 0.001(5)
C81 0.036(7) 0.020(7) 0.023(7) 0.003(6) 0.004(5) -0.001(6)
C82 0.031(7) 0.041(10) 0.035(8) 0.001(7) 0.005(6) -0.006(7)
C83 0.039(8) 0.043(11) 0.057(10) 0.018(9) 0.016(7) 0.001(8)
C84 0.053(9) 0.051(11) 0.027(8) -0.003(7) 0.010(6) -0.004(9)
C85 0.050(7) 0.040(10) 0.034(8) 0.018(7) -0.006(7) 0.009(8)
C86 0.037(7) 0.040(10) 0.032(8) 0.010(7) 0.000(6) -0.002(7)
C91 0.035(7) 0.015(6) 0.020(7) 0.006(5) -0.003(6) -0.001(5)
C92 0.048(8) 0.030(8) 0.024(8) 0.001(6) 0.002(7) 0.002(6)
C93 0.072(10) 0.018(7) 0.031(9) 0.005(6) -0.007(7) -0.008(7)
C94 0.054(8) 0.025(8) 0.072(13) 0.020(7) -0.026(8) -0.012(7)
C95 0.026(7) 0.036(8) 0.075(13) 0.027(8) -0.009(7) -0.002(6)
C96 0.032(7) 0.028(8) 0.050(10) 0.016(7) 0.001(7) 0.001(6)
C101 0.026(4) 0.023(5) 0.033(5) 0.007(4) 0.000(4) 0.004(4)
C102 0.033(6) 0.016(7) 0.017(6) -0.008(5) 0.007(5) 0.003(5)
C103 0.027(7) 0.030(9) 0.032(8) -0.008(6) -0.003(5) 0.008(6)
C104 0.044(7) 0.031(9) 0.037(9) 0.002(6) -0.002(6) 0.019(7)
C105 0.045(7) 0.018(8) 0.039(8) 0.010(6) 0.006(7) 0.006(7)
C106 0.032(7) 0.016(7) 0.039(8) 0.006(6) 0.002(6) 0.000(6)
F16 0.044(6) 0.037(5) 0.034(5) 0.007(4) 0.010(4) 0.000(4)
F17 0.022(5) 0.065(7) 0.043(6) 0.005(5) -0.002(4) 0.005(5)
F18 0.050(6) 0.064(7) 0.036(6) 0.021(5) -0.006(5) 0.000(5)
F19 0.061(7) 0.054(7) 0.049(6) 0.029(5) 0.011(5) -0.007(5)
F20 0.029(5) 0.046(6) 0.055(6) 0.013(5) -0.002(4) -0.003(4)
C107 0.024(8) 0.030(8) 0.030(8) 0.006(6) -0.008(6) 0.010(6)
C108 0.037(8) 0.022(7) 0.027(8) -0.002(6) -0.004(6) 0.004(6)
C111 0.032(6) 0.017(6) 0.025(7) 0.004(5) 0.008(6) 0.004(5)
C112 0.027(7) 0.026(7) 0.032(8) -0.003(6) -0.004(6) 0.006(5)
C113 0.028(6) 0.023(7) 0.048(10) -0.002(6) 0.008(7) 0.002(6)
C114 0.029(6) 0.014(6) 0.018(7) -0.003(5) 0.001(5) 0.005(5)
C115 0.030(7) 0.023(7) 0.032(8) -0.010(6) 0.004(6) 0.002(5)
C116 0.035(6) 0.009(6) 0.036(8) -0.002(6) 0.002(6) -0.002(5)
C121 0.047(7) 0.027(8) 0.033(8) 0.010(6) 0.003(7) 0.004(7)
C122 0.051(8) 0.056(12) 0.029(8) 0.007(7) 0.001(7) 0.018(9)
C123 0.053(10) 0.057(13) 0.073(14) 0.020(10) 0.020(9) 0.018(10)
C124 0.070(9) 0.034(10) 0.062(12) 0.021(9) 0.023(9) -0.004(9)
C125 0.078(10) 0.034(10) 0.048(10) 0.021(8) 0.011(9) 0.011(10)
C126 0.051(9) 0.055(12) 0.042(10) 0.017(8) -0.003(7) 0.009(9)
C131 0.041(7) 0.025(7) 0.021(7) 0.004(6) -0.004(6) 0.002(6)
C132 0.058(9) 0.031(8) 0.034(9) 0.000(7) 0.000(7) 0.005(6)
C133 0.073(10) 0.022(8) 0.047(11) 0.005(7) -0.002(9) -0.002(7)
C134 0.078(9) 0.029(8) 0.050(11) 0.011(7) -0.028(10) -0.002(8)
C135 0.059(10) 0.035(9) 0.077(15) 0.007(9) -0.031(10) -0.001(7)
C136 0.045(8) 0.033(8) 0.041(10) 0.003(7) -0.016(7) 0.007(7)
Cl1 0.110(5) 0.060(4) 0.075(4) 0.003(3) -0.003(4) -0.015(4)
Cl2 0.108(5) 0.070(4) 0.074(4) -0.001(3) 0.000(4) 0.011(4)
C140 0.081(16) 0.055(14) 0.052(13) -0.006(10) -0.016(11) 0.004(12)
Cl3 0.098(5) 0.065(4) 0.061(4) 0.002(3) 0.006(3) -0.007(3)
Cl4 0.113(5) 0.049(3) 0.055(3) 0.002(3) 0.014(3) 0.012(3)
C141 0.094(18) 0.056(14) 0.060(14) 0.016(11) 0.019(13) 0.003(13)

loop_
_atom_type_symbol
_atom_type_description
_atom_type_scat_dispersion_real
_atom_type_scat_dispersion_imag
_atom_type_scat_source
C C 0.0033 0.0016 'International Tables Vol C Tables 4.2.6.8 and 6.1.1.4'
H H 0.0000 0.0000 'International Tables Vol C Tables 4.2.6.8 and 6.1.1.4'
P P 0.1023 0.0942 'International Tables Vol C Tables 4.2.6.8 and 6.1.1.4'
Au Au -2.0133 8.8022 'International Tables Vol C Tables 4.2.6.8 and 6.1.1.4'
F F 0.0171 0.0103 'International Tables Vol C Tables 4.2.6.8 and 6.1.1.4'
Cl Cl 0.1484 0.1585 'International Tables Vol C Tables 4.2.6.8 and 6.1.1.4'

loop_
_geom_angle_atom_site_label_1
_geom_angle_atom_site_label_2
_geom_angle_atom_site_label_3
_geom_angle
_geom_angle_site_symmetry_3
C1 Au1 P1 176.3(4) .
C1 Au1 Au3 90.8(4) .
P1 Au1 Au3 92.58(10) .
C61 Au2 P2 177.3(4) .
C61 Au2 Au4 82.8(4) .
P2 Au2 Au4 97.12(10) .
C71 Au3 P3 176.9(4) .
C71 Au3 Au1 88.4(4) .
P3 Au3 Au1 93.21(10) .
C101 Au4 P4 177.0(4) .
C101 Au4 Au2 89.0(4) .
P4 Au4 Au2 93.95(10) .
C27 P1 C11 103.4(7) .
C27 P1 C21 104.1(7) .
C11 P1 C21 106.5(7) .
C27 P1 Au1 112.5(5) .
C11 P1 Au1 114.0(5) .
C21 P1 Au1 115.2(5) .
C38 P2 C51 104.0(7) .
C38 P2 C41 101.4(7) .
C51 P2 C41 104.4(7) .
C38 P2 Au2 110.6(5) .
C51 P2 Au2 117.1(5) .
C41 P2 Au2 117.5(5) .
C77 P3 C81 104.3(7) .
C77 P3 C91 103.8(7) .
C81 P3 C91 104.9(7) .
C77 P3 Au3 112.3(5) .
C81 P3 Au3 112.1(5) .
C91 P3 Au3 118.1(5) .
C107 P4 C131 105.1(7) .
C107 P4 C121 104.7(8) .
C131 P4 C121 105.8(7) .
C107 P4 Au4 114.4(5) .
C131 P4 Au4 114.6(5) .
C121 P4 Au4 111.4(6) .
C2 C1 C6 114.8(13) .
C2 C1 Au1 121.7(10) .
C6 C1 Au1 123.5(10) .
F1 C2 C3 115.7(13) .
F1 C2 C1 120.0(12) .
C3 C2 C1 124.3(13) .
F2 C3 C4 119.9(14) .
F2 C3 C2 121.7(15) .
C4 C3 C2 118.4(14) .
F3 C4 C5 118.0(15) .
F3 C4 C3 120.5(15) .
C5 C4 C3 121.4(14) .
F4 C5 C4 123.1(14) .
F4 C5 C6 119.2(14) .
C4 C5 C6 117.7(14) .
F5 C6 C1 119.8(13) .
F5 C6 C5 116.8(13) .
C1 C6 C5 123.3(14) .
C12 C11 C16 117.7(15) .
C12 C11 P1 122.2(13) .
C16 C11 P1 120.1(12) .
C13 C12 C11 121.7(17) .
C14 C13 C12 121.3(17) .
C13 C14 C15 120.2(17) .
C16 C15 C14 117.3(17) .
C11 C16 C15 121.8(16) .
C22 C21 C26 120.4(16) .
C22 C21 P1 117.4(14) .
C26 C21 P1 122.0(12) .
C21 C22 C23 121(2) .
C22 C23 C24 117.7(19) .
C25 C24 C23 121.4(19) .
C24 C25 C26 121(2) .
C21 C26 C25 118.8(18) .
C28 C27 P1 173.8(14) .
C27 C28 C31 176.9(16) .
C36 C31 C32 119.7(13) .
C36 C31 C28 121.0(13) .
C32 C31 C28 119.3(13) .
C33 C32 C31 119.0(14) .
C34 C33 C32 120.2(14) .
C33 C34 C35 120.8(13) .
C33 C34 C37 118.8(13) .
C35 C34 C37 120.4(13) .
C36 C35 C34 119.7(14) .
C35 C36 C31 120.4(14) .
C38 C37 C34 175.9(15) .
C37 C38 P2 173.7(14) .
C42 C41 C46 117.1(15) .
C42 C41 P2 121.7(12) .
C46 C41 P2 120.9(12) .
C41 C42 C43 120.9(16) .
C44 C43 C42 120.2(17) .
C43 C44 C45 120.0(17) .
C46 C45 C44 119.4(17) .
C45 C46 C41 122.2(16) .
C56 C51 C52 118.9(14) .
C56 C51 P2 123.4(12) .
C52 C51 P2 117.6(12) .
C53 C52 C51 118.5(15) .
C54 C53 C52 120.9(16) .
C53 C54 C55 121.4(16) .
C56 C55 C54 118.6(17) .
C51 C56 C55 121.6(15) .
C66 C61 C62 113.3(14) .
C66 C61 Au2 125.3(11) .
C62 C61 Au2 121.3(12) .
F6 C62 C63 115.0(14) .
F6 C62 C61 120.7(15) .
C63 C62 C61 124.2(16) .
F7 C63 C64 118.7(14) .
F7 C63 C62 123.2(15) .
C64 C63 C62 118.2(15) .
F8 C64 C63 120.7(15) .
F8 C64 C65 118.1(15) .
C63 C64 C65 121.2(15) .
F9 C65 C66 119.0(15) .
F9 C65 C64 122.1(15) .
C66 C65 C64 118.8(15) .
F10 C66 C65 118.8(14) .
F10 C66 C61 117.1(13) .
C65 C66 C61 124.1(15) .
C72 C71 C76 119.4(14) .
C72 C71 Au3 119.1(11) .
C76 C71 Au3 121.4(11) .
F11 C72 C71 122.8(14) .
F11 C72 C73 115.8(14) .
C71 C72 C73 121.3(15) .
F12 C73 C74 121.8(15) .
F12 C73 C72 121.5(15) .
C74 C73 C72 116.7(14) .
C75 C74 F13 120.4(15) .
C75 C74 C73 121.8(14) .
F13 C74 C73 117.8(14) .
F14 C75 C76 122.4(14) .
F14 C75 C74 118.7(14) .
C76 C75 C74 118.9(15) .
F15 C76 C75 116.1(13) .
F15 C76 C71 122.1(13) .
C75 C76 C71 121.8(14) .
C78 C77 P3 175.0(14) .
C77 C78 C114 177.3(17) 1_545
C82 C81 C86 119.7(15) .
C82 C81 P3 121.0(13) .
C86 C81 P3 119.3(12) .
C81 C82 C83 120.2(17) .
C84 C83 C82 119.8(17) .
C83 C84 C85 120.2(17) .
C84 C85 C86 120.4(17) .
C85 C86 C81 119.7(16) .
C96 C91 C92 120.3(15) .
C96 C91 P3 121.1(12) .
C92 C91 P3 118.6(12) .
C91 C92 C93 119.3(16) .
C92 C93 C94 121.1(17) .
C95 C94 C93 119.9(16) .
C94 C95 C96 118.7(17) .
C91 C96 C95 120.7(16) .
C106 C101 C102 116.3(14) .
C106 C101 Au4 121.2(11) .
C102 C101 Au4 122.5(11) .
C103 C102 F16 118.0(13) .
C103 C102 C101 122.8(14) .
F16 C102 C101 119.1(13) .
F17 C103 C102 120.5(15) .
F17 C103 C104 120.5(14) .
C102 C103 C104 119.0(14) .
F18 C104 C105 123.7(17) .
F18 C104 C103 117.7(15) .
C105 C104 C103 118.6(15) .
C104 C105 F19 118.8(15) .
C104 C105 C106 120.3(15) .
F19 C105 C106 120.9(15) .
C101 C106 F20 120.8(14) .
C101 C106 C105 123.0(15) .
F20 C106 C105 116.3(14) .
C108 C107 P4 175.0(15) .
C107 C108 C111 176.8(17) .
C116 C111 C112 120.7(13) .
C116 C111 C108 120.1(13) .
C112 C111 C108 119.2(14) .
C113 C112 C111 120.9(15) .
C112 C113 C114 119.3(14) .
C115 C114 C113 120.8(13) .
C115 C114 C78 118.6(13) 1_565
C113 C114 C78 120.6(13) 1_565
C114 C115 C116 119.5(14) .
C111 C116 C115 118.8(13) .
C122 C121 C126 124.4(17) .
C122 C121 P4 119.4(13) .
C126 C121 P4 116.2(14) .
C121 C122 C123 119.1(18) .
C124 C123 C122 119(2) .
C123 C124 C125 121.4(18) .
C124 C125 C126 120.4(18) .
C121 C126 C125 115.6(18) .
C136 C131 C132 119.8(16) .
C136 C131 P4 122.1(12) .
C132 C131 P4 118.1(13) .
C131 C132 C133 118.4(18) .
C134 C133 C132 122.5(18) .
C135 C134 C133 117.9(18) .
C134 C135 C136 121(2) .
C131 C136 C135 120.3(17) .
Cl2 C140 Cl1 117.0(14) .
Cl3 C141 Cl4 114.6(13) .

loop_
_geom_bond_atom_site_label_1
_geom_bond_atom_site_label_2
_geom_bond_distance
_geom_bond_site_symmetry_2
Au1 C1 2.048(14) .
Au1 P1 2.287(4) .
Au1 Au3 3.1399(12) .
Au2 C61 2.046(14) .
Au2 P2 2.277(4) .
Au2 Au4 3.2249(13) .
Au3 C71 2.082(15) .
Au3 P3 2.275(4) .
Au4 C101 2.087(15) .
Au4 P4 2.289(4) .
P1 C27 1.755(14) .
P1 C11 1.799(16) .
P1 C21 1.823(15) .
P2 C38 1.768(15) .
P2 C51 1.803(15) .
P2 C41 1.830(15) .
P3 C77 1.752(14) .
P3 C81 1.815(15) .
P3 C91 1.824(15) .
P4 C107 1.739(15) .
P4 C131 1.823(16) .
P4 C121 1.884(17) .
C1 C2 1.37(2) .
C1 C6 1.39(2) .
C2 F1 1.360(16) .
C2 C3 1.37(2) .
C3 F2 1.339(18) .
C3 C4 1.37(2) .
C4 F3 1.360(18) .
C4 C5 1.37(2) .
C5 F4 1.345(18) .
C5 C6 1.40(2) .
C6 F5 1.346(17) .
C11 C12 1.38(2) .
C11 C16 1.39(2) .
C12 C13 1.37(2) .
C13 C14 1.34(3) .
C14 C15 1.43(3) .
C15 C16 1.40(3) .
C21 C22 1.38(2) .
C21 C26 1.39(2) .
C22 C23 1.40(3) .
C23 C24 1.41(3) .
C24 C25 1.35(3) .
C25 C26 1.39(3) .
C27 C28 1.19(2) .
C28 C31 1.45(2) .
C31 C36 1.38(2) .
C31 C32 1.41(2) .
C32 C33 1.37(2) .
C33 C34 1.37(2) .
C34 C35 1.38(2) .
C34 C37 1.44(2) .
C35 C36 1.36(2) .
C37 C38 1.19(2) .
C41 C42 1.38(2) .
C41 C46 1.40(2) .
C42 C43 1.38(2) .
C43 C44 1.37(3) .
C44 C45 1.37(3) .
C45 C46 1.36(2) .
C51 C56 1.36(2) .
C51 C52 1.42(2) .
C52 C53 1.41(2) .
C53 C54 1.32(3) .
C54 C55 1.39(3) .
C55 C56 1.38(2) .
C61 C66 1.39(2) .
C61 C62 1.40(2) .
C62 F6 1.35(2) .
C62 C63 1.37(2) .
C63 F7 1.352(18) .
C63 C64 1.36(2) .
C64 F8 1.361(18) .
C64 C65 1.37(2) .
C65 F9 1.344(18) .
C65 C66 1.36(2) .
C66 F10 1.338(18) .
C71 C72 1.37(2) .
C71 C76 1.37(2) .
C72 F11 1.317(18) .
C72 C73 1.41(2) .
C73 F12 1.327(18) .
C73 C74 1.41(2) .
C74 C75 1.38(2) .
C74 F13 1.378(18) .
C75 F14 1.351(19) .
C75 C76 1.37(2) .
C76 F15 1.336(17) .
C77 C78 1.18(2) .
C78 C114 1.454(19) 1_545
C81 C82 1.36(2) .
C81 C86 1.41(2) .
C82 C83 1.41(2) .
C83 C84 1.37(3) .
C84 C85 1.37(3) .
C85 C86 1.38(2) .
C91 C96 1.37(2) .
C91 C92 1.38(2) .
C92 C93 1.39(2) .
C93 C94 1.39(3) .
C94 C95 1.38(3) .
C95 C96 1.42(2) .
C101 C106 1.35(2) .
C101 C102 1.40(2) .
C102 C103 1.36(2) .
C102 F16 1.375(17) .
C103 F17 1.326(18) .
C103 C104 1.44(2) .
C104 F18 1.308(19) .
C104 C105 1.34(2) .
C105 F19 1.348(18) .
C105 C106 1.41(2) .
C106 F20 1.356(18) .
C107 C108 1.15(2) .
C108 C111 1.47(2) .
C111 C116 1.38(2) .
C111 C112 1.39(2) .
C112 C113 1.37(2) .
C113 C114 1.40(2) .
C114 C115 1.38(2) .
C114 C78 1.454(19) 1_565
C115 C116 1.43(2) .
C121 C122 1.33(2) .
C121 C126 1.39(2) .
C122 C123 1.41(3) .
C123 C124 1.34(3) .
C124 C125 1.39(3) .
C125 C126 1.40(3) .
C131 C136 1.38(2) .
C131 C132 1.38(2) .
C132 C133 1.39(3) .
C133 C134 1.38(3) .
C134 C135 1.37(3) .
C135 C136 1.39(3) .
Cl1 C140 1.70(2) .
Cl2 C140 1.69(2) .
Cl3 C141 1.67(2) .
Cl4 C141 1.75(2) .
